data_7045333
loop_
_publ_author_name
'Artem'ev, Alexander V.'
'Ryzhikov, Maxim R.'
'Taidakov, Ilya V.'
'Rakhmanova, Mariana I.'
'Varaksina, Evgenia A.'
'Bagryanskaya, Irina Yu'
'Malysheva, Svetlana F.'
'Belogorlova, Nataliya A.'

_publ_section_title
;
 Bright green-to-yellow emitting Cu(i) complexes based on
 bis(2-pyridyl)phosphine oxides: synthesis, structure and effective
 thermally activated-delayed fluorescence.
;
_journal_issue 8
_journal_name_full 'Dalton transactions (Cambridge, England : 2003)'
_journal_page_first 2701
_journal_page_last 2710
_journal_paper_doi 10.1039/c7dt04758d
_journal_volume 47
_journal_year 2018
_chemical_formula_moiety 'C38 H54 Cu2 I2 N4 O2 P2, 0.67 (C2 H3 N)'
_chemical_formula_sum 'C39.33 H56 Cu2 I2 N4.67 O2 P2'
_chemical_formula_weight 1069.04
_space_group_crystal_system triclinic
_space_group_IT_number 2
_space_group_name_Hall '-P 1'
_space_group_name_H-M_alt 'P -1'
_symmetry_space_group_name_Hall '-P 1'
_symmetry_space_group_name_H-M 'P -1'
_atom_sites_solution_hydrogens geom
_audit_creation_method SHELXL-2014/7
_audit_update_record
;
2018-01-15 deposited with the CCDC.
2018-01-22 downloaded from the CCDC.
;
_cell_angle_alpha 71.782(2)
_cell_angle_beta 80.077(2)
_cell_angle_gamma 84.603(2)
_cell_formula_units_Z 3
_cell_length_a 9.9811(4)
_cell_length_b 18.1601(8)
_cell_length_c 19.7982(9)
_cell_measurement_reflns_used 9951
_cell_measurement_temperature 200(2)
_cell_measurement_theta_max 28.67
_cell_measurement_theta_min 2.19
_cell_volume 3354.6(3)
_computing_cell_refinement 'Bruker SAINT'
_computing_data_collection 'Bruker APEX2'
_computing_data_reduction 'Bruker SAINT'
_computing_molecular_graphics 'SHELXL-97 (Sheldrick, 2008)'
_computing_publication_material 'Bruker SHELXTL'
_computing_structure_refinement 'SHELXL-2014/7 (Sheldrick, 2014)'
_computing_structure_solution 'SHELXS-97 (Sheldrick, 2008)'
_diffrn_ambient_temperature 200(2)
_diffrn_measured_fraction_theta_full 0.995
_diffrn_measured_fraction_theta_max 0.995
_diffrn_measurement_device_type 'Bruker APEX-II CCD'
_diffrn_measurement_method '\f and \w scans'
_diffrn_radiation_type MoK\a
_diffrn_radiation_wavelength 0.71073
_diffrn_reflns_av_R_equivalents 0.0317
_diffrn_reflns_av_unetI/netI 0.0444
_diffrn_reflns_Laue_measured_fraction_full 0.995
_diffrn_reflns_Laue_measured_fraction_max 0.995
_diffrn_reflns_limit_h_max 11
_diffrn_reflns_limit_h_min -10
_diffrn_reflns_limit_k_max 21
_diffrn_reflns_limit_k_min -21
_diffrn_reflns_limit_l_max 23
_diffrn_reflns_limit_l_min -23
_diffrn_reflns_number 29117
_diffrn_reflns_point_group_measured_fraction_full 0.995
_diffrn_reflns_point_group_measured_fraction_max 0.995
_diffrn_reflns_theta_full 25.027
_diffrn_reflns_theta_max 25.027
_diffrn_reflns_theta_min 2.342
_diffrn_source 'sealed tube'
_exptl_absorpt_coefficient_mu 2.440
_exptl_absorpt_correction_T_max 0.8621
_exptl_absorpt_correction_T_min 0.7116
_exptl_absorpt_correction_type multi-scan
_exptl_absorpt_process_details SADABS
_exptl_crystal_colour yellow
_exptl_crystal_density_diffrn 1.588
_exptl_crystal_density_method 'not measured'
_exptl_crystal_description prism
_exptl_crystal_F_000 1604
_exptl_crystal_size_max 0.370
_exptl_crystal_size_mid 0.200
_exptl_crystal_size_min 0.050
_refine_diff_density_max 2.559
_refine_diff_density_min -2.134
_refine_diff_density_rms 0.170
_refine_ls_extinction_method none
_refine_ls_goodness_of_fit_ref 1.089
_refine_ls_hydrogen_treatment constr
_refine_ls_matrix_type full
_refine_ls_number_parameters 687
_refine_ls_number_reflns 11792
_refine_ls_number_restraints 598
_refine_ls_restrained_S_all 1.075
_refine_ls_R_factor_all 0.1018
_refine_ls_R_factor_gt 0.0750
_refine_ls_shift/su_max 0.053
_refine_ls_shift/su_mean 0.002
_refine_ls_structure_factor_coef Fsqd
_refine_ls_weighting_details 'w=1/[\s^2^(Fo^2^)+(0.0710P)^2^+41.1520P] where P=(Fo^2^+2Fc^2^)/3'
_refine_ls_weighting_scheme calc
_refine_ls_wR_factor_gt 0.1820
_refine_ls_wR_factor_ref 0.1986
_reflns_Friedel_coverage 0.000
_reflns_number_gt 8717
_reflns_number_total 11792
_reflns_threshold_expression 'I > 2\s(I)'
_cod_data_source_file c7dt04758d2.cif
_cod_data_source_block 3_b1
_cod_depositor_comments 'Adding full bibliography for 7045329--7045334.cif.'
_cod_database_code 7045333
_shelx_shelxl_version_number 2014/7
_shelx_space_group_comment
;
The symmetry employed for this shelxl refinement is uniquely defined
by the following loop, which should always be used as a source of
symmetry information in preference to the above space-group names.
They are only intended as comments.
;
_shelx_estimated_absorpt_t_min 0.465
_shelx_estimated_absorpt_t_max 0.888

loop_
_space_group_symop_operation_xyz
'x, y, z'
'-x, -y, -z'

loop_
_atom_site_label
_atom_site_type_symbol
_atom_site_fract_x
_atom_site_fract_y
_atom_site_fract_z
_atom_site_U_iso_or_equiv
_atom_site_adp_type
_atom_site_occupancy
_atom_site_site_symmetry_order
_atom_site_calc_flag
_atom_site_refinement_flags_posn
_atom_site_refinement_flags_adp
I1 I 0.05597(6) 0.43774(4) 0.60974(4) 0.03576(18) Uani 1 1 d . U
Cu1 Cu 0.10639(10) 0.54741(6) 0.48237(7) 0.0322(3) Uani 1 1 d . U
P1 P 0.3652(2) 0.67412(14) 0.41089(15) 0.0339(6) Uani 1 1 d . U
N1 N 0.1387(7) 0.6416(4) 0.5150(5) 0.0344(17) Uani 1 1 d . U
N2 N 0.3048(7) 0.5217(4) 0.4394(4) 0.0295(16) Uani 1 1 d . U
O1 O 0.4906(6) 0.7178(4) 0.3978(4) 0.0451(18) Uani 1 1 d . U
C1 C 0.0583(9) 0.6526(6) 0.5723(6) 0.042(2) Uani 1 1 d . U
H1 H -0.0250 0.6267 0.5886 0.050 Uiso 1 1 calc R U
C2 C 0.0908(11) 0.7004(7) 0.6094(7) 0.055(3) Uani 1 1 d . U
H2 H 0.0308 0.7067 0.6501 0.066 Uiso 1 1 calc R U
C3 C 0.2116(10) 0.7385(6) 0.5863(7) 0.051(3) Uani 1 1 d . U
H3 H 0.2369 0.7705 0.6114 0.061 Uiso 1 1 calc R U
C4 C 0.2931(10) 0.7293(5) 0.5268(6) 0.042(2) Uani 1 1 d . U
H4 H 0.3760 0.7554 0.5095 0.050 Uiso 1 1 calc R U
C5 C 0.2549(8) 0.6817(5) 0.4915(5) 0.0317(18) Uani 1 1 d . U
C6 C 0.3375(9) 0.4493(5) 0.4376(5) 0.036(2) Uani 1 1 d . U
H6 H 0.2669 0.4135 0.4515 0.043 Uiso 1 1 calc R U
C7 C 0.4675(9) 0.4234(6) 0.4168(6) 0.041(2) Uani 1 1 d . U
H7 H 0.4856 0.3716 0.4152 0.049 Uiso 1 1 calc R U
C8 C 0.5710(10) 0.4750(6) 0.3983(6) 0.042(2) Uani 1 1 d . U
H8 H 0.6621 0.4589 0.3842 0.050 Uiso 1 1 calc R U
C9 C 0.5406(9) 0.5499(6) 0.4005(5) 0.036(2) Uani 1 1 d . U
H9 H 0.6104 0.5859 0.3890 0.043 Uiso 1 1 calc R U
C10 C 0.4073(8) 0.5715(5) 0.4196(5) 0.0286(18) Uani 1 1 d . U
C11 C 0.2604(10) 0.7057(6) 0.3408(6) 0.042(2) Uani 1 1 d . U
H11A H 0.1738 0.6785 0.3580 0.050 Uiso 1 1 calc R U
H11B H 0.2382 0.7619 0.3315 0.050 Uiso 1 1 calc R U
C12 C 0.3238(12) 0.6918(7) 0.2711(6) 0.056(3) Uani 1 1 d . U
H12A H 0.3507 0.6360 0.2802 0.067 Uiso 1 1 calc R U
H12B H 0.4071 0.7217 0.2516 0.067 Uiso 1 1 calc R U
C13 C 0.2272(13) 0.7152(7) 0.2159(7) 0.061(3) Uani 1 1 d . U
H13A H 0.1421 0.6871 0.2365 0.074 Uiso 1 1 calc R U
H13B H 0.2037 0.7714 0.2054 0.074 Uiso 1 1 calc R U
C14 C 0.2862(15) 0.6983(8) 0.1471(7) 0.071(3) Uani 1 1 d . U
H14A H 0.3159 0.6428 0.1588 0.085 Uiso 1 1 calc R U
H14B H 0.3684 0.7289 0.1257 0.085 Uiso 1 1 calc R U
C15 C 0.1924(18) 0.7154(11) 0.0905(8) 0.101(5) Uani 1 1 d D U
H15A H 0.1663 0.7715 0.0760 0.121 Uiso 1 1 calc R U
H15B H 0.1083 0.6865 0.1116 0.121 Uiso 1 1 calc R U
C16 C 0.260(2) 0.6926(12) 0.0228(10) 0.148(7) Uani 1 1 d D U
H16A H 0.3312 0.7302 -0.0027 0.177 Uiso 1 1 calc R U
H16B H 0.1898 0.7013 -0.0089 0.177 Uiso 1 1 calc R U
C17 C 0.3268(17) 0.6100(9) 0.0281(19) 0.224(11) Uani 1 1 d D U
H17A H 0.3786 0.5951 0.0691 0.269 Uiso 1 1 calc R U
H17B H 0.3940 0.6149 -0.0160 0.269 Uiso 1 1 calc R U
C18 C 0.2344 0.5394 0.0375(14) 0.202(3) Uani 1 1 d D U
H18A H 0.2739 0.5090 0.0046 0.243 Uiso 1 1 calc R U
H18B H 0.2238 0.5046 0.0876 0.243 Uiso 1 1 calc R U
C19 C 0.0923(15) 0.5808 0.0174(15) 0.239(5) Uani 1 1 d D U
H19A H 0.0280 0.5415 0.0218 0.358 Uiso 1 1 calc R U
H19B H 0.0559 0.6110 0.0503 0.358 Uiso 1 1 calc R U
H19C H 0.1057 0.6155 -0.0321 0.358 Uiso 1 1 calc R U
I1A I 0.06417(7) 0.10067(5) 1.02929(5) 0.0625(3) Uani 1 1 d . U
Cu1A Cu 0.11782(13) -0.00591(9) 0.96038(8) 0.0544(4) Uani 1 1 d . U
P1A P 0.4062(3) -0.0515(2) 0.8595(2) 0.0745(11) Uani 1 1 d . U
O1A O 0.5431(10) -0.0535(7) 0.8170(7) 0.101(4) Uani 1 1 d . U
N1A N 0.2959(9) -0.0624(5) 0.9978(6) 0.056(2) Uani 1 1 d . U
N2A N 0.1977(10) 0.0603(7) 0.8587(6) 0.066(3) Uani 1 1 d . U
C1A C 0.4106(11) -0.0704(7) 0.9538(8) 0.062(3) Uani 1 1 d . U
C2A C 0.5353(12) -0.0968(7) 0.9815(9) 0.068(3) Uani 1 1 d . U
H2A H 0.6164 -0.1015 0.9497 0.082 Uiso 1 1 calc R U
C3A C 0.5379(14) -0.1148(8) 1.0521(10) 0.076(3) Uani 1 1 d . U
H3A H 0.6210 -0.1316 1.0707 0.091 Uiso 1 1 calc R U
C4A C 0.4202(13) -0.1087(7) 1.0975(9) 0.070(3) Uani 1 1 d . U
H4A H 0.4186 -0.1232 1.1481 0.083 Uiso 1 1 calc R U
C5A C 0.3038(12) -0.0808(7) 1.0671(8) 0.060(3) Uani 1 1 d . U
H5A H 0.2231 -0.0744 1.0984 0.072 Uiso 1 1 calc R U
C6A C 0.3272(12) 0.0413(9) 0.8260(7) 0.065(3) Uani 1 1 d . U
C7A C 0.3902(15) 0.0983(10) 0.7667(8) 0.079(4) Uani 1 1 d . U
H7A H 0.4772 0.0866 0.7432 0.095 Uiso 1 1 calc R U
C8A C 0.3323(15) 0.1675(10) 0.7425(8) 0.080(4) Uani 1 1 d . U
H8A H 0.3801 0.2055 0.7034 0.096 Uiso 1 1 calc R U
C9A C 0.2005(17) 0.1867(10) 0.7734(9) 0.092(5) Uani 1 1 d . U
H9A H 0.1559 0.2359 0.7554 0.110 Uiso 1 1 calc R U
C10A C 0.1418(15) 0.1296(9) 0.8309(8) 0.074(4) Uani 1 1 d . U
H10A H 0.0530 0.1407 0.8527 0.089 Uiso 1 1 calc R U
C11A C 0.3012(15) -0.1268(9) 0.8603(8) 0.077(4) Uani 1 1 d . U
H11C H 0.3524 -0.1770 0.8762 0.092 Uiso 1 1 calc R U
H11D H 0.2198 -0.1277 0.8970 0.092 Uiso 1 1 calc R U
C12A C 0.2567(19) -0.1224(10) 0.7959(9) 0.102(5) Uani 1 1 d D U
H12C H 0.3366 -0.1145 0.7574 0.123 Uiso 1 1 calc R U
H12D H 0.1945 -0.0761 0.7833 0.123 Uiso 1 1 calc R U
C13A C 0.1826(18) -0.1939(9) 0.7963(9) 0.094(4) Uani 1 1 d D U
H13C H 0.1125 -0.2085 0.8396 0.113 Uiso 1 1 calc R U
H13D H 0.1364 -0.1807 0.7534 0.113 Uiso 1 1 calc R U
C14A C 0.281(2) -0.2602(12) 0.7963(13) 0.127(7) Uani 1 1 d D U
H14C H 0.3218 -0.2760 0.8412 0.153 Uiso 1 1 calc R U
H14D H 0.3557 -0.2439 0.7554 0.153 Uiso 1 1 calc R U
C15A C 0.213(3) -0.3295(13) 0.7903(16) 0.169(9) Uani 1 1 d D U
H15C H 0.1514 -0.3112 0.7538 0.203 Uiso 1 1 calc R U
H15D H 0.1588 -0.3556 0.8370 0.203 Uiso 1 1 calc R U
C16A C 0.322(3) -0.3874(16) 0.7686(16) 0.195(7) Uani 1 1 d D U
H16C H 0.2739 -0.4345 0.7733 0.234 Uiso 1 1 calc R U
H16D H 0.3551 -0.3645 0.7167 0.234 Uiso 1 1 calc R U
C17A C 0.4477 -0.4151(19) 0.8052(18) 0.242(12) Uani 1 1 d D U
H17C H 0.4163 -0.4443 0.8560 0.291 Uiso 1 1 calc R U
H17D H 0.4916 -0.3686 0.8054 0.291 Uiso 1 1 calc R U
C18A C 0.5578(12) -0.4659(15) 0.7748(14) 0.178(8) Uani 1 1 d D U
H18C H 0.5241 -0.4720 0.7327 0.214 Uiso 1 1 calc R U
H18D H 0.5526 -0.5176 0.8114 0.214 Uiso 1 1 calc R U
C19A C 0.7110 -0.4534 0.7502(17) 0.209(5) Uani 1 1 d D U
H19D H 0.7536 -0.4966 0.7334 0.313 Uiso 1 1 calc R U
H19E H 0.7241 -0.4047 0.7110 0.313 Uiso 1 1 calc R U
H19F H 0.7530 -0.4509 0.7907 0.313 Uiso 1 1 calc R U
I1B I 0.06854(6) -0.06483(4) 1.60581(4) 0.0429(2) Uani 1 1 d . U
Cu1B Cu 0.10729(10) 0.04585(6) 1.47931(7) 0.0347(3) Uani 1 1 d . U
P1B P 0.3598(2) 0.17541(13) 1.40726(14) 0.0312(5) Uani 1 1 d . U
O1B O 0.4839(6) 0.2203(4) 1.3942(4) 0.0404(16) Uani 1 1 d . U
N1B N 0.3035(7) 0.0221(4) 1.4332(4) 0.0330(17) Uani 1 1 d . U
N2B N 0.1357(7) 0.1401(4) 1.5122(5) 0.0352(17) Uani 1 1 d . U
C1B C 0.4047(8) 0.0725(5) 1.4150(5) 0.0289(18) Uani 1 1 d . U
C2B C 0.5392(9) 0.0529(6) 1.3975(5) 0.035(2) Uani 1 1 d . U
H2B H 0.6074 0.0897 1.3863 0.042 Uiso 1 1 calc R U
C3B C 0.5724(9) -0.0234(6) 1.3968(6) 0.041(2) Uani 1 1 d . U
H3B H 0.6645 -0.0395 1.3854 0.049 Uiso 1 1 calc R U
C4B C 0.4700(9) -0.0749(6) 1.4129(6) 0.038(2) Uani 1 1 d . U
H4B H 0.4898 -0.1265 1.4110 0.046 Uiso 1 1 calc R U
C5B C 0.3384(9) -0.0498(5) 1.4319(6) 0.036(2) Uani 1 1 d . U
H5B H 0.2686 -0.0860 1.4448 0.044 Uiso 1 1 calc R U
C6B C 0.2485(8) 0.1823(5) 1.4892(5) 0.0297(17) Uani 1 1 d . U
C7B C 0.2822(10) 0.2322(5) 1.5228(6) 0.038(2) Uani 1 1 d . U
H7B H 0.3638 0.2596 1.5053 0.045 Uiso 1 1 calc R U
C8B C 0.1978(11) 0.2420(6) 1.5812(7) 0.048(2) Uani 1 1 d . U
H8B H 0.2195 0.2758 1.6055 0.057 Uiso 1 1 calc R U
C9B C 0.0809(11) 0.2019(6) 1.6040(7) 0.051(3) Uani 1 1 d . U
H9B H 0.0187 0.2089 1.6438 0.061 Uiso 1 1 calc R U
C10B C 0.0532(9) 0.1510(6) 1.5690(6) 0.039(2) Uani 1 1 d . U
H10B H -0.0278 0.1229 1.5863 0.047 Uiso 1 1 calc R U
C11B C 0.2520(9) 0.2090(6) 1.3380(6) 0.038(2) Uani 1 1 d . U
H11E H 0.1724 0.1759 1.3521 0.046 Uiso 1 1 calc R U
H11F H 0.2177 0.2626 1.3357 0.046 Uiso 1 1 calc R U
C12B C 0.3197(12) 0.2086(7) 1.2648(6) 0.052(3) Uani 1 1 d . U
H12E H 0.3452 0.1544 1.2654 0.062 Uiso 1 1 calc R U
H12F H 0.4044 0.2375 1.2523 0.062 Uiso 1 1 calc R U
C13B C 0.2283(13) 0.2453(7) 1.2069(7) 0.057(3) Uani 1 1 d . U
H13E H 0.1490 0.2127 1.2162 0.068 Uiso 1 1 calc R U
H13F H 0.1936 0.2971 1.2104 0.068 Uiso 1 1 calc R U
C14B C 0.3014(15) 0.2541(8) 1.1311(7) 0.070(3) Uani 1 1 d . U
H14E H 0.3794 0.2876 1.1218 0.084 Uiso 1 1 calc R U
H14F H 0.3384 0.2024 1.1284 0.084 Uiso 1 1 calc R U
C15B C 0.2150(15) 0.2880(8) 1.0726(7) 0.070(3) Uani 1 1 d . U
H15E H 0.1724 0.3380 1.0773 0.083 Uiso 1 1 calc R U
H15F H 0.1410 0.2525 1.0795 0.083 Uiso 1 1 calc R U
C16B C 0.2935(16) 0.3016(9) 0.9970(7) 0.077(4) Uani 1 1 d . U
H16E H 0.3686 0.3361 0.9909 0.092 Uiso 1 1 calc R U
H16F H 0.3350 0.2513 0.9926 0.092 Uiso 1 1 calc R U
C17B C 0.2120(17) 0.3366(9) 0.9363(8) 0.084(4) Uani 1 1 d . U
H17E H 0.1725 0.3877 0.9395 0.101 Uiso 1 1 calc R U
H17F H 0.1357 0.3029 0.9425 0.101 Uiso 1 1 calc R U
C18B C 0.294(2) 0.3476(13) 0.8614(9) 0.119(6) Uani 1 1 d . U
H18E H 0.3716 0.3803 0.8553 0.143 Uiso 1 1 calc R U
H18F H 0.3311 0.2964 0.8574 0.143 Uiso 1 1 calc R U
C19B C 0.211(3) 0.3845(14) 0.8027(10) 0.145(8) Uani 1 1 d . U
H19G H 0.1432 0.3483 0.8034 0.218 Uiso 1 1 calc R U
H19H H 0.2704 0.3973 0.7562 0.218 Uiso 1 1 calc R U
H19I H 0.1641 0.4319 0.8100 0.218 Uiso 1 1 calc R U
C2S C 0.192(3) 0.9586(15) 0.2579(15) 0.163(12) Uani 1 1 d . U
N1S N 0.215(4) 0.9066(14) 0.2697(19) 0.263(18) Uani 1 1 d . U
C1S C 0.147(3) 1.0383(14) 0.2265(17) 0.198(14) Uani 1 1 d . U
H1SA H 0.1334 1.0463 0.1768 0.297 Uiso 1 1 calc R U
H1SB H 0.2162 1.0730 0.2269 0.297 Uiso 1 1 calc R U
H1SC H 0.0610 1.0498 0.2545 0.297 Uiso 1 1 calc R U

loop_
_atom_site_aniso_label
_atom_site_aniso_U_11
_atom_site_aniso_U_22
_atom_site_aniso_U_33
_atom_site_aniso_U_23
_atom_site_aniso_U_13
_atom_site_aniso_U_12
I1 0.0231(3) 0.0325(3) 0.0489(4) -0.0060(3) -0.0064(3) -0.0071(2)
Cu1 0.0163(5) 0.0287(6) 0.0506(7) -0.0105(5) -0.0027(5) -0.0068(4)
P1 0.0189(11) 0.0250(12) 0.0507(15) 0.0006(11) -0.0047(10) -0.0092(9)
N1 0.016(3) 0.026(3) 0.063(4) -0.014(3) -0.006(3) -0.004(3)
N2 0.016(3) 0.028(3) 0.040(4) -0.004(3) -0.004(3) -0.004(2)
O1 0.023(3) 0.038(4) 0.071(5) -0.008(3) -0.004(3) -0.016(3)
C1 0.018(4) 0.038(5) 0.071(6) -0.022(4) -0.001(4) -0.003(3)
C2 0.034(5) 0.051(6) 0.088(7) -0.036(6) -0.001(5) -0.005(4)
C3 0.035(4) 0.039(5) 0.088(7) -0.031(5) -0.009(4) -0.003(4)
C4 0.031(4) 0.021(4) 0.073(6) -0.012(4) -0.013(4) -0.004(3)
C5 0.019(3) 0.015(4) 0.057(4) -0.001(3) -0.010(3) -0.002(3)
C6 0.023(4) 0.029(4) 0.051(6) -0.007(4) -0.002(4) -0.004(3)
C7 0.029(4) 0.035(4) 0.052(6) -0.006(4) 0.000(4) 0.001(3)
C8 0.025(4) 0.043(4) 0.050(6) -0.007(4) 0.001(4) -0.001(3)
C9 0.018(4) 0.042(4) 0.040(5) -0.004(4) -0.002(3) -0.004(3)
C10 0.017(3) 0.029(3) 0.036(5) -0.001(3) -0.005(3) -0.006(3)
C11 0.030(4) 0.029(5) 0.058(5) 0.006(4) -0.016(4) -0.008(4)
C12 0.052(6) 0.048(6) 0.061(5) -0.002(5) -0.018(4) -0.004(5)
C13 0.059(7) 0.053(7) 0.063(5) 0.007(5) -0.022(5) -0.017(5)
C14 0.080(8) 0.062(8) 0.065(6) 0.000(5) -0.024(5) -0.019(6)
C15 0.112(11) 0.102(11) 0.084(8) 0.001(7) -0.048(8) -0.026(9)
C16 0.162(17) 0.200(13) 0.090(10) -0.037(10) -0.051(10) -0.010(13)
C17 0.253(16) 0.198(13) 0.21(3) -0.056(15) -0.025(16) 0.012(13)
C18 0.266 0.205 0.109 0.006(12) -0.054(16) -0.019(15)
C19 0.299 0.233 0.120 0.04(2) -0.043(15) -0.010(17)
I1A 0.0356(4) 0.0625(5) 0.0973(7) -0.0412(5) 0.0049(4) -0.0093(3)
Cu1A 0.0334(7) 0.0561(9) 0.0688(10) -0.0216(7) 0.0163(6) -0.0126(6)
P1A 0.0429(17) 0.090(3) 0.099(3) -0.055(2) 0.0198(17) -0.0114(17)
O1A 0.054(5) 0.126(9) 0.137(8) -0.079(7) 0.034(5) -0.020(5)
N1A 0.033(4) 0.044(5) 0.092(5) -0.030(4) 0.009(3) -0.012(3)
N2A 0.044(5) 0.074(5) 0.070(5) -0.016(4) 0.015(4) -0.014(4)
C1A 0.036(4) 0.056(6) 0.101(5) -0.042(5) 0.012(4) -0.011(4)
C2A 0.034(5) 0.056(7) 0.122(7) -0.043(6) 0.002(5) -0.009(4)
C3A 0.053(6) 0.061(8) 0.121(7) -0.043(6) -0.005(5) -0.004(5)
C4A 0.050(5) 0.047(7) 0.112(7) -0.026(6) -0.005(5) -0.009(5)
C5A 0.046(5) 0.039(6) 0.093(6) -0.022(5) 0.004(4) -0.013(4)
C6A 0.044(5) 0.092(5) 0.061(6) -0.032(4) 0.018(4) -0.028(4)
C7A 0.055(7) 0.110(7) 0.063(7) -0.019(6) 0.017(5) -0.031(5)
C8A 0.063(7) 0.103(8) 0.067(8) -0.018(6) 0.010(5) -0.038(5)
C9A 0.081(7) 0.094(8) 0.078(8) -0.001(6) 0.007(6) -0.020(6)
C10A 0.063(7) 0.080(6) 0.066(7) -0.013(5) 0.010(5) -0.011(5)
C11A 0.067(7) 0.089(8) 0.078(7) -0.032(6) 0.002(6) -0.018(6)
C12A 0.109(12) 0.122(10) 0.080(8) -0.031(8) -0.011(8) -0.033(8)
C13A 0.103(10) 0.113(10) 0.075(10) -0.032(8) -0.017(8) -0.028(7)
C14A 0.132(13) 0.131(11) 0.141(18) -0.062(11) -0.035(12) -0.010(9)
C15A 0.205(15) 0.148(13) 0.19(2) -0.088(14) -0.030(14) -0.037(11)
C16A 0.232(14) 0.169(17) 0.218 -0.103(13) -0.034(16) -0.021(14)
C17A 0.262 0.26(3) 0.26(3) -0.16(2) -0.071(17) 0.023(18)
C18A 0.239 0.19(2) 0.13(2) -0.068(17) -0.047(15) -0.002(15)
C19A 0.206 0.224 0.210 -0.085(18) -0.024(18) -0.024(18)
I1B 0.0281(3) 0.0369(4) 0.0606(5) -0.0030(3) -0.0162(3) -0.0090(3)
Cu1B 0.0153(5) 0.0298(6) 0.0602(8) -0.0135(6) -0.0064(5) -0.0062(4)
P1B 0.0182(11) 0.0253(12) 0.0472(15) -0.0045(11) -0.0064(10) -0.0069(9)
O1B 0.026(3) 0.033(3) 0.061(4) -0.009(3) -0.005(3) -0.015(3)
N1B 0.017(3) 0.028(3) 0.053(5) -0.009(3) -0.008(3) -0.003(2)
N2B 0.018(3) 0.028(4) 0.060(4) -0.013(3) -0.005(3) -0.002(3)
C1B 0.017(3) 0.030(4) 0.040(5) -0.008(3) -0.008(3) -0.005(3)
C2B 0.018(3) 0.038(4) 0.047(6) -0.008(4) -0.006(3) -0.005(3)
C3B 0.021(4) 0.043(4) 0.055(6) -0.013(4) -0.002(4) -0.001(3)
C4B 0.026(4) 0.036(4) 0.050(6) -0.009(4) -0.008(4) 0.000(3)
C5B 0.022(4) 0.032(4) 0.056(6) -0.012(4) -0.008(4) -0.004(3)
C6B 0.018(3) 0.019(4) 0.050(4) -0.005(3) -0.011(3) 0.000(3)
C7B 0.030(4) 0.026(4) 0.059(5) -0.012(4) -0.013(4) -0.004(3)
C8B 0.042(5) 0.037(5) 0.068(6) -0.022(5) -0.011(4) 0.001(4)
C9B 0.039(5) 0.040(5) 0.077(7) -0.028(5) -0.001(4) 0.003(4)
C10B 0.020(4) 0.032(5) 0.064(5) -0.016(4) -0.002(4) 0.002(3)
C11B 0.025(4) 0.034(5) 0.055(4) -0.008(4) -0.010(3) -0.007(4)
C12B 0.049(6) 0.052(7) 0.054(5) -0.015(4) -0.014(4) 0.007(5)
C13B 0.062(7) 0.048(6) 0.063(5) -0.015(5) -0.025(5) 0.012(5)
C14B 0.078(8) 0.068(8) 0.062(5) -0.016(5) -0.024(5) 0.014(6)
C15B 0.080(8) 0.067(8) 0.065(6) -0.017(5) -0.031(5) 0.008(6)
C16B 0.098(9) 0.070(9) 0.064(6) -0.019(5) -0.025(5) 0.007(7)
C17B 0.102(10) 0.078(10) 0.069(6) -0.005(6) -0.030(6) -0.016(8)
C18B 0.144(14) 0.133(16) 0.069(7) -0.008(8) -0.013(7) -0.032(11)
C19B 0.187(19) 0.16(2) 0.072(9) 0.005(10) -0.036(10) -0.044(15)
C2S 0.20(3) 0.081(11) 0.16(2) -0.022(14) 0.075(18) 0.007(15)
N1S 0.34(4) 0.092(12) 0.27(3) -0.025(15) 0.08(3) 0.041(17)
C1S 0.22(3) 0.094(12) 0.23(3) -0.026(15) 0.05(2) 0.006(15)

loop_
_atom_type_symbol
_atom_type_description
_atom_type_scat_dispersion_real
_atom_type_scat_dispersion_imag
_atom_type_scat_source
C C 0.0033 0.0016 'International Tables Vol C Tables 4.2.6.8 and 6.1.1.4'
H H 0.0000 0.0000 'International Tables Vol C Tables 4.2.6.8 and 6.1.1.4'
Cu Cu 0.3201 1.2651 'International Tables Vol C Tables 4.2.6.8 and 6.1.1.4'
I I -0.4742 1.8119 'International Tables Vol C Tables 4.2.6.8 and 6.1.1.4'
N N 0.0061 0.0033 'International Tables Vol C Tables 4.2.6.8 and 6.1.1.4'
O O 0.0106 0.0060 'International Tables Vol C Tables 4.2.6.8 and 6.1.1.4'
P P 0.1023 0.0942 'International Tables Vol C Tables 4.2.6.8 and 6.1.1.4'

loop_
_geom_angle_atom_site_label_1
_geom_angle_atom_site_label_2
_geom_angle_atom_site_label_3
_geom_angle
_geom_angle_site_symmetry_1
_geom_angle_site_symmetry_3
Cu1 I1 Cu1 62.18(4) 2_566 .
N1 Cu1 N2 100.4(3) . .
N1 Cu1 I1 120.2(2) . 2_566
N2 Cu1 I1 110.1(2) . 2_566
N1 Cu1 I1 100.9(2) . .
N2 Cu1 I1 105.2(2) . .
I1 Cu1 I1 117.82(4) 2_566 .
N1 Cu1 Cu1 131.5(2) . 2_566
N2 Cu1 Cu1 125.8(2) . 2_566
I1 Cu1 Cu1 60.75(4) 2_566 2_566
I1 Cu1 Cu1 57.07(4) . 2_566
O1 P1 C11 115.4(4) . .
O1 P1 C5 111.2(4) . .
C11 P1 C5 105.2(5) . .
O1 P1 C10 110.9(4) . .
C11 P1 C10 104.7(5) . .
C5 P1 C10 109.1(4) . .
C1 N1 C5 117.2(8) . .
C1 N1 Cu1 118.4(6) . .
C5 N1 Cu1 122.7(6) . .
C6 N2 C10 116.9(7) . .
C6 N2 Cu1 118.4(6) . .
C10 N2 Cu1 124.4(6) . .
N1 C1 C2 122.8(9) . .
N1 C1 H1 118.6 . .
C2 C1 H1 118.6 . .
C3 C2 C1 119.2(11) . .
C3 C2 H2 120.4 . .
C1 C2 H2 120.4 . .
C4 C3 C2 118.5(10) . .
C4 C3 H3 120.7 . .
C2 C3 H3 120.7 . .
C3 C4 C5 119.8(9) . .
C3 C4 H4 120.1 . .
C5 C4 H4 120.1 . .
N1 C5 C4 122.3(9) . .
N1 C5 P1 120.0(7) . .
C4 C5 P1 117.7(7) . .
N2 C6 C7 123.9(8) . .
N2 C6 H6 118.0 . .
C7 C6 H6 118.0 . .
C6 C7 C8 118.1(9) . .
C6 C7 H7 121.0 . .
C8 C7 H7 121.0 . .
C9 C8 C7 119.3(9) . .
C9 C8 H8 120.3 . .
C7 C8 H8 120.3 . .
C10 C9 C8 118.6(9) . .
C10 C9 H9 120.7 . .
C8 C9 H9 120.7 . .
N2 C10 C9 123.1(8) . .
N2 C10 P1 118.6(6) . .
C9 C10 P1 118.1(7) . .
C12 C11 P1 114.6(7) . .
C12 C11 H11A 108.6 . .
P1 C11 H11A 108.6 . .
C12 C11 H11B 108.6 . .
P1 C11 H11B 108.6 . .
H11A C11 H11B 107.6 . .
C11 C12 C13 111.9(10) . .
C11 C12 H12A 109.2 . .
C13 C12 H12A 109.2 . .
C11 C12 H12B 109.2 . .
C13 C12 H12B 109.2 . .
H12A C12 H12B 107.9 . .
C14 C13 C12 112.8(11) . .
C14 C13 H13A 109.0 . .
C12 C13 H13A 109.0 . .
C14 C13 H13B 109.0 . .
C12 C13 H13B 109.0 . .
H13A C13 H13B 107.8 . .
C13 C14 C15 116.2(13) . .
C13 C14 H14A 108.2 . .
C15 C14 H14A 108.2 . .
C13 C14 H14B 108.2 . .
C15 C14 H14B 108.3 . .
H14A C14 H14B 107.4 . .
C14 C15 C16 112.4(15) . .
C14 C15 H15A 109.1 . .
C16 C15 H15A 109.1 . .
C14 C15 H15B 109.1 . .
C16 C15 H15B 109.1 . .
H15A C15 H15B 107.9 . .
C15 C16 C17 122(2) . .
C15 C16 H16A 106.8 . .
C17 C16 H16A 106.8 . .
C15 C16 H16B 106.8 . .
C17 C16 H16B 106.8 . .
H16A C16 H16B 106.7 . .
C16 C17 C18 120.1(14) . .
C16 C17 H17A 107.3 . .
C18 C17 H17A 107.2 . .
C16 C17 H17B 107.3 . .
C18 C17 H17B 107.3 . .
H17A C17 H17B 106.9 . .
C19 C18 C17 103.6(5) . .
C19 C18 H18A 111.1 . .
C17 C18 H18A 111.0 . .
C19 C18 H18B 111.0 . .
C17 C18 H18B 111.1 . .
H18A C18 H18B 109.0 . .
C18 C19 H19A 109.5 . .
C18 C19 H19B 109.5 . .
H19A C19 H19B 109.5 . .
C18 C19 H19C 109.4 . .
H19A C19 H19C 109.5 . .
H19B C19 H19C 109.5 . .
Cu1A I1A Cu1A 60.27(5) 2_557 .
N2A Cu1A N1A 100.3(4) . .
N2A Cu1A I1A 117.7(3) . 2_557
N1A Cu1A I1A 112.6(2) . 2_557
N2A Cu1A Cu1A 130.9(3) . 2_557
N1A Cu1A Cu1A 126.2(3) . 2_557
I1A Cu1A Cu1A 61.88(5) 2_557 2_557
N2A Cu1A I1A 101.5(3) . .
N1A Cu1A I1A 102.3(3) . .
I1A Cu1A I1A 119.73(5) 2_557 .
Cu1A Cu1A I1A 57.85(6) 2_557 .
O1A P1A C6A 108.7(7) . .
O1A P1A C11A 113.4(7) . .
C6A P1A C11A 111.1(7) . .
O1A P1A C1A 113.0(7) . .
C6A P1A C1A 108.8(6) . .
C11A P1A C1A 101.7(6) . .
C5A N1A C1A 117.1(11) . .
C5A N1A Cu1A 119.1(8) . .
C1A N1A Cu1A 123.0(10) . .
C10A N2A C6A 118.5(11) . .
C10A N2A Cu1A 119.3(9) . .
C6A N2A Cu1A 120.6(9) . .
N1A C1A C2A 120.7(14) . .
N1A C1A P1A 119.7(10) . .
C2A C1A P1A 119.5(10) . .
C3A C2A C1A 119.9(13) . .
C3A C2A H2A 120.0 . .
C1A C2A H2A 120.0 . .
C2A C3A C4A 119.6(15) . .
C2A C3A H3A 120.2 . .
C4A C3A H3A 120.2 . .
C3A C4A C5A 117.6(16) . .
C3A C4A H4A 121.2 . .
C5A C4A H4A 121.2 . .
N1A C5A C4A 125.1(13) . .
N1A C5A H5A 117.5 . .
C4A C5A H5A 117.5 . .
C7A C6A N2A 117.5(14) . .
C7A C6A P1A 121.8(11) . .
N2A C6A P1A 120.7(9) . .
C8A C7A C6A 121.8(14) . .
C8A C7A H7A 119.1 . .
C6A C7A H7A 119.1 . .
C7A C8A C9A 121.4(14) . .
C7A C8A H8A 119.3 . .
C9A C8A H8A 119.3 . .
C10A C9A C8A 115.2(16) . .
C10A C9A H9A 122.4 . .
C8A C9A H9A 122.4 . .
N2A C10A C9A 125.6(14) . .
N2A C10A H10A 117.2 . .
C9A C10A H10A 117.2 . .
C12A C11A P1A 117.6(11) . .
C12A C11A H11C 107.9 . .
P1A C11A H11C 107.9 . .
C12A C11A H11D 107.9 . .
P1A C11A H11D 107.9 . .
H11C C11A H11D 107.2 . .
C11A C12A C13A 115.8(14) . .
C11A C12A H12C 108.3 . .
C13A C12A H12C 108.3 . .
C11A C12A H12D 108.3 . .
C13A C12A H12D 108.3 . .
H12C C12A H12D 107.4 . .
C14A C13A C12A 110.3(15) . .
C14A C13A H13C 109.6 . .
C12A C13A H13C 109.6 . .
C14A C13A H13D 109.6 . .
C12A C13A H13D 109.6 . .
H13C C13A H13D 108.1 . .
C13A C14A C15A 111.6(17) . .
C13A C14A H14C 109.3 . .
C15A C14A H14C 109.3 . .
C13A C14A H14D 109.3 . .
C15A C14A H14D 109.3 . .
H14C C14A H14D 108.0 . .
C14A C15A C16A 110(2) . .
C14A C15A H15C 109.6 . .
C16A C15A H15C 109.6 . .
C14A C15A H15D 109.6 . .
C16A C15A H15D 109.6 . .
H15C C15A H15D 108.1 . .
C17A C16A C15A 123(2) . .
C17A C16A H16C 106.6 . .
C15A C16A H16C 106.6 . .
C17A C16A H16D 106.7 . .
C15A C16A H16D 106.6 . .
H16C C16A H16D 106.6 . .
C16A C17A C18A 119(2) . .
C16A C17A H17C 107.6 . .
C18A C17A H17C 107.6 . .
C16A C17A H17D 107.5 . .
C18A C17A H17D 107.5 . .
H17C C17A H17D 107.0 . .
C17A C18A C19A 129.6(14) . .
C17A C18A H18C 104.9 . .
C19A C18A H18C 104.9 . .
C17A C18A H18D 104.8 . .
C19A C18A H18D 104.9 . .
H18C C18A H18D 105.8 . .
C18A C19A H19D 109.5 . .
C18A C19A H19E 109.5 . .
H19D C19A H19E 109.5 . .
C18A C19A H19F 109.5 . .
H19D C19A H19F 109.5 . .
H19E C19A H19F 109.5 . .
Cu1B I1B Cu1B 61.84(4) 2_558 .
N2B Cu1B N1B 101.7(3) . .
N2B Cu1B I1B 116.8(2) . 2_558
N1B Cu1B I1B 112.9(2) . 2_558
N2B Cu1B I1B 100.7(2) . .
N1B Cu1B I1B 104.5(2) . .
I1B Cu1B I1B 118.15(4) 2_558 .
N2B Cu1B Cu1B 127.8(2) . 2_558
N1B Cu1B Cu1B 128.2(2) . 2_558
I1B Cu1B Cu1B 60.98(4) 2_558 2_558
I1B Cu1B Cu1B 57.17(5) . 2_558
O1B P1B C11B 114.9(4) . .
O1B P1B C6B 110.7(4) . .
C11B P1B C6B 104.2(4) . .
O1B P1B C1B 111.1(4) . .
C11B P1B C1B 106.0(4) . .
C6B P1B C1B 109.5(4) . .
C5B N1B C1B 117.0(7) . .
C5B N1B Cu1B 118.8(6) . .
C1B N1B Cu1B 123.3(6) . .
C10B N2B C6B 116.4(8) . .
C10B N2B Cu1B 118.5(6) . .
C6B N2B Cu1B 123.7(6) . .
N1B C1B C2B 123.9(8) . .
N1B C1B P1B 118.8(6) . .
C2B C1B P1B 117.3(7) . .
C1B C2B C3B 117.6(8) . .
C1B C2B H2B 121.2 . .
C3B C2B H2B 121.2 . .
C4B C3B C2B 119.3(9) . .
C4B C3B H3B 120.3 . .
C2B C3B H3B 120.3 . .
C5B C4B C3B 118.4(9) . .
C5B C4B H4B 120.8 . .
C3B C4B H4B 120.8 . .
N1B C5B C4B 123.8(9) . .
N1B C5B H5B 118.1 . .
C4B C5B H5B 118.1 . .
N2B C6B C7B 123.4(9) . .
N2B C6B P1B 118.6(7) . .
C7B C6B P1B 117.9(7) . .
C8B C7B C6B 119.4(9) . .
C8B C7B H7B 120.3 . .
C6B C7B H7B 120.3 . .
C7B C8B C9B 118.2(10) . .
C7B C8B H8B 120.9 . .
C9B C8B H8B 120.9 . .
C8B C9B C10B 120.0(10) . .
C8B C9B H9B 120.0 . .
C10B C9B H9B 120.0 . .
N2B C10B C9B 122.4(9) . .
N2B C10B H10B 118.8 . .
C9B C10B H10B 118.8 . .
C12B C11B P1B 114.8(7) . .
C12B C11B H11E 108.6 . .
P1B C11B H11E 108.6 . .
C12B C11B H11F 108.6 . .
P1B C11B H11F 108.6 . .
H11E C11B H11F 107.5 . .
C11B C12B C13B 112.6(9) . .
C11B C12B H12E 109.1 . .
C13B C12B H12E 109.1 . .
C11B C12B H12F 109.1 . .
C13B C12B H12F 109.1 . .
H12E C12B H12F 107.8 . .
C14B C13B C12B 113.1(10) . .
C14B C13B H13E 109.0 . .
C12B C13B H13E 109.0 . .
C14B C13B H13F 109.0 . .
C12B C13B H13F 109.0 . .
H13E C13B H13F 107.8 . .
C15B C14B C13B 115.1(12) . .
C15B C14B H14E 108.5 . .
C13B C14B H14E 108.5 . .
C15B C14B H14F 108.5 . .
C13B C14B H14F 108.5 . .
H14E C14B H14F 107.5 . .
C14B C15B C16B 113.8(12) . .
C14B C15B H15E 108.8 . .
C16B C15B H15E 108.8 . .
C14B C15B H15F 108.8 . .
C16B C15B H15F 108.8 . .
H15E C15B H15F 107.7 . .
C17B C16B C15B 116.0(13) . .
C17B C16B H16E 108.3 . .
C15B C16B H16E 108.3 . .
C17B C16B H16F 108.3 . .
C15B C16B H16F 108.3 . .
H16E C16B H16F 107.4 . .
C16B C17B C18B 114.3(15) . .
C16B C17B H17E 108.7 . .
C18B C17B H17E 108.7 . .
C16B C17B H17F 108.7 . .
C18B C17B H17F 108.7 . .
H17E C17B H17F 107.6 . .
C19B C18B C17B 112.7(18) . .
C19B C18B H18E 109.0 . .
C17B C18B H18E 109.0 . .
C19B C18B H18F 109.0 . .
C17B C18B H18F 109.1 . .
H18E C18B H18F 107.8 . .
C18B C19B H19G 109.5 . .
C18B C19B H19H 109.5 . .
H19G C19B H19H 109.5 . .
C18B C19B H19I 109.5 . .
H19G C19B H19I 109.5 . .
H19H C19B H19I 109.5 . .
N1S C2S C1S 168(5) . .
C2S C1S H1SA 109.5 . .
C2S C1S H1SB 109.5 . .
H1SA C1S H1SB 109.5 . .
C2S C1S H1SC 109.5 . .
H1SA C1S H1SC 109.5 . .
H1SB C1S H1SC 109.5 . .

loop_
_geom_bond_atom_site_label_1
_geom_bond_atom_site_label_2
_geom_bond_distance
_geom_bond_site_symmetry_2
I1 Cu1 2.5793(13) 2_566
I1 Cu1 2.6813(13) .
Cu1 N1 2.077(8) .
Cu1 N2 2.087(7) .
Cu1 I1 2.5794(13) 2_566
Cu1 Cu1 2.718(2) 2_566
P1 O1 1.487(6) .
P1 C11 1.800(10) .
P1 C5 1.810(10) .
P1 C10 1.833(9) .
N1 C1 1.330(13) .
N1 C5 1.361(11) .
N2 C6 1.335(12) .
N2 C10 1.353(10) .
C1 C2 1.389(15) .
C1 H1 0.9500 .
C2 C3 1.382(15) .
C2 H2 0.9500 .
C3 C4 1.358(16) .
C3 H3 0.9500 .
C4 C5 1.384(13) .
C4 H4 0.9500 .
C6 C7 1.378(13) .
C6 H6 0.9500 .
C7 C8 1.384(14) .
C7 H7 0.9500 .
C8 C9 1.380(14) .
C8 H8 0.9500 .
C9 C10 1.374(12) .
C9 H9 0.9500 .
C11 C12 1.501(16) .
C11 H11A 0.9900 .
C11 H11B 0.9900 .
C12 C13 1.516(16) .
C12 H12A 0.9900 .
C12 H12B 0.9900 .
C13 C14 1.500(19) .
C13 H13A 0.9900 .
C13 H13B 0.9900 .
C14 C15 1.523(19) .
C14 H14A 0.9900 .
C14 H14B 0.9900 .
C15 C16 1.550(10) .
C15 H15A 0.9900 .
C15 H15B 0.9900 .
C16 C17 1.562(10) .
C16 H16A 0.9900 .
C16 H16B 0.9900 .
C17 C18 1.595(8) .
C17 H17A 0.9900 .
C17 H17B 0.9900 .
C18 C19 1.594(8) .
C18 H18A 0.9900 .
C18 H18B 0.9900 .
C19 H19A 0.9800 .
C19 H19B 0.9800 .
C19 H19C 0.9800 .
I1A Cu1A 2.5578(15) 2_557
I1A Cu1A 2.6643(17) .
Cu1A N2A 2.061(11) .
Cu1A N1A 2.097(10) .
Cu1A I1A 2.5578(15) 2_557
Cu1A Cu1A 2.623(2) 2_557
P1A O1A 1.480(9) .
P1A C6A 1.769(16) .
P1A C11A 1.794(14) .
P1A C1A 1.799(15) .
N1A C5A 1.320(16) .
N1A C1A 1.339(14) .
N2A C10A 1.318(17) .
N2A C6A 1.406(15) .
C1A C2A 1.427(18) .
C2A C3A 1.34(2) .
C2A H2A 0.9500 .
C3A C4A 1.369(19) .
C3A H3A 0.9500 .
C4A C5A 1.383(18) .
C4A H4A 0.9500 .
C5A H5A 0.9500 .
C6A C7A 1.398(18) .
C7A C8A 1.31(2) .
C7A H7A 0.9500 .
C8A C9A 1.41(2) .
C8A H8A 0.9500 .
C9A C10A 1.364(19) .
C9A H9A 0.9500 .
C10A H10A 0.9500 .
C11A C12A 1.40(2) .
C11A H11C 0.9900 .
C11A H11D 0.9900 .
C12A C13A 1.550(9) .
C12A H12C 0.9900 .
C12A H12D 0.9900 .
C13A C14A 1.48(3) .
C13A H13C 0.9900 .
C13A H13D 0.9900 .
C14A C15A 1.529(10) .
C14A H14C 0.9900 .
C14A H14D 0.9900 .
C15A C16A 1.540(10) .
C15A H15C 0.9900 .
C15A H15D 0.9900 .
C16A C17A 1.523(10) .
C16A H16C 0.9900 .
C16A H16D 0.9900 .
C17A C18A 1.532(10) .
C17A H17C 0.9900 .
C17A H17D 0.9900 .
C18A C19A 1.538(10) .
C18A H18C 0.9900 .
C18A H18D 0.9900 .
C19A H19D 0.9800 .
C19A H19E 0.9800 .
C19A H19F 0.9800 .
I1B Cu1B 2.5653(13) 2_558
I1B Cu1B 2.6696(14) .
Cu1B N2B 2.070(8) .
Cu1B N1B 2.080(7) .
Cu1B I1B 2.5653(13) 2_558
Cu1B Cu1B 2.692(2) 2_558
P1B O1B 1.487(6) .
P1B C11B 1.808(10) .
P1B C6B 1.833(10) .
P1B C1B 1.845(9) .
N1B C5B 1.325(12) .
N1B C1B 1.353(11) .
N2B C10B 1.332(13) .
N2B C6B 1.353(11) .
C1B C2B 1.370(12) .
C2B C3B 1.396(14) .
C2B H2B 0.9500 .
C3B C4B 1.380(13) .
C3B H3B 0.9500 .
C4B C5B 1.379(13) .
C4B H4B 0.9500 .
C5B H5B 0.9500 .
C6B C7B 1.374(13) .
C7B C8B 1.357(15) .
C7B H7B 0.9500 .
C8B C9B 1.367(15) .
C8B H8B 0.9500 .
C9B C10B 1.387(15) .
C9B H9B 0.9500 .
C10B H10B 0.9500 .
C11B C12B 1.492(15) .
C11B H11E 0.9900 .
C11B H11F 0.9900 .
C12B C13B 1.536(16) .
C12B H12E 0.9900 .
C12B H12F 0.9900 .
C13B C14B 1.517(18) .
C13B H13E 0.9900 .
C13B H13F 0.9900 .
C14B C15B 1.504(17) .
C14B H14E 0.9900 .
C14B H14F 0.9900 .
C15B C16B 1.522(19) .
C15B H15E 0.9900 .
C15B H15F 0.9900 .
C16B C17B 1.507(19) .
C16B H16E 0.9900 .
C16B H16F 0.9900 .
C17B C18B 1.53(2) .
C17B H17E 0.9900 .
C17B H17F 0.9900 .
C18B C19B 1.49(3) .
C18B H18E 0.9900 .
C18B H18F 0.9900 .
C19B H19G 0.9800 .
C19B H19H 0.9800 .
C19B H19I 0.9800 .
C2S N1S 0.92(3) .
C2S C1S 1.45(3) .
C1S H1SA 0.9800 .
C1S H1SB 0.9800 .
C1S H1SC 0.9800 .

loop_
_geom_torsion_atom_site_label_1
_geom_torsion_atom_site_label_2
_geom_torsion_atom_site_label_3
_geom_torsion_atom_site_label_4
_geom_torsion
C5 N1 C1 C2 -2.3(15)
Cu1 N1 C1 C2 163.2(9)
N1 C1 C2 C3 0.1(18)
C1 C2 C3 C4 1.5(18)
C2 C3 C4 C5 -0.8(16)
C1 N1 C5 C4 3.1(13)
Cu1 N1 C5 C4 -161.8(7)
C1 N1 C5 P1 -176.6(7)
Cu1 N1 C5 P1 18.5(10)
C3 C4 C5 N1 -1.6(15)
C3 C4 C5 P1 178.1(8)
O1 P1 C5 N1 -175.9(7)
C11 P1 C5 N1 58.5(8)
C10 P1 C5 N1 -53.3(8)
O1 P1 C5 C4 4.4(9)
C11 P1 C5 C4 -121.2(8)
C10 P1 C5 C4 127.0(7)
C10 N2 C6 C7 -0.3(15)
Cu1 N2 C6 C7 -173.8(8)
N2 C6 C7 C8 1.6(16)
C6 C7 C8 C9 -0.7(16)
C7 C8 C9 C10 -1.4(15)
C6 N2 C10 C9 -2.0(14)
Cu1 N2 C10 C9 171.1(7)
C6 N2 C10 P1 172.9(7)
Cu1 N2 C10 P1 -14.0(10)
C8 C9 C10 N2 2.8(15)
C8 C9 C10 P1 -172.1(8)
O1 P1 C10 N2 173.0(7)
C11 P1 C10 N2 -61.9(8)
C5 P1 C10 N2 50.3(8)
O1 P1 C10 C9 -11.8(9)
C11 P1 C10 C9 113.2(8)
C5 P1 C10 C9 -134.6(8)
O1 P1 C11 C12 66.9(9)
C5 P1 C11 C12 -170.2(7)
C10 P1 C11 C12 -55.3(8)
P1 C11 C12 C13 176.6(8)
C11 C12 C13 C14 -177.3(10)
C12 C13 C14 C15 176.3(12)
C13 C14 C15 C16 -177.4(14)
C14 C15 C16 C17 52(3)
C15 C16 C17 C18 81(3)
C16 C17 C18 C19 15(4)
C5A N1A C1A C2A -0.8(16)
Cu1A N1A C1A C2A 168.8(8)
C5A N1A C1A P1A 176.7(8)
Cu1A N1A C1A P1A -13.7(13)
O1A P1A C1A N1A 172.9(9)
C6A P1A C1A N1A 52.1(11)
C11A P1A C1A N1A -65.2(11)
O1A P1A C1A C2A -9.5(12)
C6A P1A C1A C2A -130.3(10)
C11A P1A C1A C2A 112.3(11)
N1A C1A C2A C3A 0.9(18)
P1A C1A C2A C3A -176.6(10)
C1A C2A C3A C4A 0.9(19)
C2A C3A C4A C5A -2.6(19)
C1A N1A C5A C4A -1.1(17)
Cu1A N1A C5A C4A -171.1(9)
C3A C4A C5A N1A 2.9(18)
C10A N2A C6A C7A 1.7(19)
Cu1A N2A C6A C7A -163.6(10)
C10A N2A C6A P1A -178.5(11)
Cu1A N2A C6A P1A 16.2(15)
O1A P1A C6A C7A 2.6(14)
C11A P1A C6A C7A -122.9(12)
C1A P1A C6A C7A 126.0(12)
O1A P1A C6A N2A -177.2(10)
C11A P1A C6A N2A 57.4(13)
C1A P1A C6A N2A -53.8(12)
N2A C6A C7A C8A 1(2)
P1A C6A C7A C8A -179.0(12)
C6A C7A C8A C9A -3(3)
C7A C8A C9A C10A 2(2)
C6A N2A C10A C9A -2(2)
Cu1A N2A C10A C9A 163.3(14)
C8A C9A C10A N2A 0(3)
O1A P1A C11A C12A -68.8(17)
C6A P1A C11A C12A 54.0(16)
C1A P1A C11A C12A 169.6(14)
P1A C11A C12A C13A 172.3(13)
C11A C12A C13A C14A -73(2)
C12A C13A C14A C15A -175.2(18)
C13A C14A C15A C16A 164(2)
C14A C15A C16A C17A 48(4)
C15A C16A C17A C18A -173(2)
C16A C17A C18A C19A 125(3)
C5B N1B C1B C2B -1.9(14)
Cu1B N1B C1B C2B 167.1(7)
C5B N1B C1B P1B 174.1(7)
Cu1B N1B C1B P1B -16.9(11)
O1B P1B C1B N1B 174.3(7)
C11B P1B C1B N1B -60.2(8)
C6B P1B C1B N1B 51.6(8)
O1B P1B C1B C2B -9.5(9)
C11B P1B C1B C2B 116.0(8)
C6B P1B C1B C2B -132.1(8)
N1B C1B C2B C3B 1.8(15)
P1B C1B C2B C3B -174.2(8)
C1B C2B C3B C4B 0.5(15)
C2B C3B C4B C5B -2.4(16)
C1B N1B C5B C4B -0.3(15)
Cu1B N1B C5B C4B -169.8(8)
C3B C4B C5B N1B 2.4(16)
C10B N2B C6B C7B 2.4(13)
Cu1B N2B C6B C7B -164.1(7)
C10B N2B C6B P1B -175.5(7)
Cu1B N2B C6B P1B 18.0(10)
O1B P1B C6B N2B -175.1(7)
C11B P1B C6B N2B 60.9(8)
C1B P1B C6B N2B -52.2(8)
O1B P1B C6B C7B 6.9(9)
C11B P1B C6B C7B -117.2(8)
C1B P1B C6B C7B 129.8(7)
N2B C6B C7B C8B -1.6(15)
P1B C6B C7B C8B 176.3(8)
C6B C7B C8B C9B -0.6(16)
C7B C8B C9B C10B 2.0(17)
C6B N2B C10B C9B -1.0(14)
Cu1B N2B C10B C9B 166.3(8)
C8B C9B C10B N2B -1.2(17)
O1B P1B C11B C12B 59.0(9)
C6B P1B C11B C12B -179.7(8)
C1B P1B C11B C12B -64.2(8)
P1B C11B C12B C13B -174.2(8)
C11B C12B C13B C14B 173.1(11)
C12B C13B C14B C15B 178.5(12)
C13B C14B C15B C16B 175.7(12)
C14B C15B C16B C17B -179.1(13)
C15B C16B C17B C18B -178.7(15)
C16B C17B C18B C19B -178.4(17)
